data_4311462
loop_
_publ_author_name
'Sanjib Kar'
'Nripen Chanda'
'Shaikh M. Mobin'
'Anindya Datta'
'Francisco A. Urbanos'
'Vedavati G. Puranik'
'Reyes Jimenez-Aparicio'
'Goutam Kumar Lahiri'

_publ_section_title
;
 Diruthenium Complexes [{(acac)2RuIII}2(\m-OC2H5)2],
 [{(acac)2RuIII}2(\m-L)](ClO4)2, and [{(bpy)2RuII}2(\m-L)](ClO4)4 [L =
 (NC5H4)2-N-C6H4-N-(NC5H4)2, acac = Acetylacetonate, and bpy =
 2,2'-Bipyridine]. Synthesis, Structure, Magnetic, Spectral, and
 Photophysical Aspects
;
_journal_name_full 'Inorganic Chemistry'
_journal_page_first 4911
_journal_page_last 4920
_journal_paper_doi 10.1021/ic0498900
_journal_volume 43
_journal_year 2004
_chemical_formula_sum 'C24 H38 O10 Ru2'
_chemical_formula_weight 688.68
_chemical_name_systematic
; 
 ? 
;
_space_group_IT_number 14
_symmetry_cell_setting monoclinic
_symmetry_space_group_name_Hall '-P 2ybc'
_symmetry_space_group_name_H-M 'P 1 21/c 1'
_atom_sites_solution_hydrogens geom
_atom_sites_solution_primary direct
_atom_sites_solution_secondary difmap
_audit_creation_method SHELXL-97
_cell_angle_alpha 90.000(7)
_cell_angle_beta 102.603(8)
_cell_angle_gamma 90.000(7)
_cell_formula_units_Z 4
_cell_length_a 10.4400(10)
_cell_length_b 17.8600(16)
_cell_length_c 15.9120(14)
_cell_measurement_reflns_used 25
_cell_measurement_temperature 293(2)
_cell_measurement_theta_max 11.9900
_cell_measurement_theta_min 5.2700
_cell_volume 2895.4(5)
_computing_cell_refinement 'Argus (Nonius, MACH3 software)'
_computing_data_collection 'Argus (Nonius, MACH3 software)'
_computing_data_reduction 'Maxus (Nonius software)'
_computing_molecular_graphics Maxus
_computing_publication_material Maxus
_computing_structure_refinement 'SHELXL-97 (Sheldrick, 1997)'
_computing_structure_solution 'SHELXS-97 (Sheldrick, 1990)'
_diffrn_ambient_temperature 293(2)
_diffrn_measured_fraction_theta_full 0.613
_diffrn_measured_fraction_theta_max 0.613
_diffrn_measurement_device_type 'Enraf-Nonius CAD-4'
_diffrn_measurement_method \w/q-scan
_diffrn_radiation_monochromator graphite
_diffrn_radiation_source 'fine-focus sealed tube'
_diffrn_radiation_type ' MoK\a'
_diffrn_radiation_wavelength 0.70930
_diffrn_reflns_av_R_equivalents 0.0000
_diffrn_reflns_av_sigmaI/netI 0.0260
_diffrn_reflns_limit_h_max 12
_diffrn_reflns_limit_h_min 0
_diffrn_reflns_limit_k_max 11
_diffrn_reflns_limit_k_min 0
_diffrn_reflns_limit_l_max 18
_diffrn_reflns_limit_l_min -18
_diffrn_reflns_number 3232
_diffrn_reflns_theta_full 24.92
_diffrn_reflns_theta_max 24.92
_diffrn_reflns_theta_min 1.73
_diffrn_standards_decay_% <3%
_diffrn_standards_interval_time 3600
_diffrn_standards_number 3
_exptl_absorpt_coefficient_mu 1.092
_exptl_absorpt_correction_T_max 1.000
_exptl_absorpt_correction_T_min 0.949
_exptl_absorpt_correction_type psi-scan
_exptl_absorpt_process_details
;
psi-scan (North, Philips & Mathews, 1968)
;
_exptl_crystal_colour Dark_Brown
_exptl_crystal_density_diffrn 1.580
_exptl_crystal_density_method 'not measured'
_exptl_crystal_description Block
_exptl_crystal_F_000 1400
_exptl_crystal_size_max 0.3
_exptl_crystal_size_mid 0.175
_exptl_crystal_size_min 0.15
_refine_diff_density_max 0.673
_refine_diff_density_min -0.436
_refine_diff_density_rms 0.063
_refine_ls_extinction_method none
_refine_ls_goodness_of_fit_ref 1.058
_refine_ls_hydrogen_treatment mixed
_refine_ls_matrix_type full
_refine_ls_number_parameters 477
_refine_ls_number_reflns 3232
_refine_ls_number_restraints 0
_refine_ls_restrained_S_all 1.058
_refine_ls_R_factor_all 0.0419
_refine_ls_R_factor_gt 0.0293
_refine_ls_shift/su_max 0.589
_refine_ls_shift/su_mean 0.052
_refine_ls_structure_factor_coef Fsqd
_refine_ls_weighting_details 'w=1/[\s^2^(Fo^2^)+(0.0378P)^2^+2.3194P] where P=(Fo^2^+2Fc^2^)/3'
_refine_ls_weighting_scheme calc
_refine_ls_wR_factor_gt 0.0671
_refine_ls_wR_factor_ref 0.0743
_reflns_number_gt 2687
_reflns_number_total 3232
_reflns_threshold_expression >2sigma(I)
_cod_data_source_file ic0498900si20040128_102618.cif
_cod_data_source_block max
_cod_depositor_comments
;
The following automatic conversions were performed:
'_symmetry_cell_setting' value 'Monoclinic' changed to 'monoclinic'
according to '/home/saulius/struct/CIF-dictionaries/cif_core.dic'
dictionary named 'cif_core.dic' version 2.4.1 from 2010-06-29.

Automatic conversion script
Id: cif_fix_enum 1527 2010-12-29 10:47:43Z saulius 

The following automatic conversions were performed:

'_refine_ls_weighting_scheme' value 'calc
w=1/[\s^2^(Fo^2^)+(0.0378P)^2^+2.3194P] where P=(Fo^2^+2Fc^2^)/3' was
changed to 'calc'. New tag '_refine_ls_weighting_details' was
created. The value of the new tag was set to
'w=1/[\s^2^(Fo^2^)+(0.0378P)^2^+2.3194P] where P=(Fo^2^+2Fc^2^)/3'.

Automatic conversion script
Id: cif_fix_values 3143 2015-03-26 13:38:13Z robertas 
;
_cod_original_sg_symbol_H-M 'P 21/c'
_cod_database_code 4311462

loop_
_symmetry_equiv_pos_as_xyz
'x, y, z'
'-x, y+1/2, -z+1/2'
'-x, -y, -z'
'x, -y-1/2, z-1/2'

loop_
_atom_site_label
_atom_site_type_symbol
_atom_site_fract_x
_atom_site_fract_y
_atom_site_fract_z
_atom_site_U_iso_or_equiv
_atom_site_adp_type
_atom_site_occupancy
_atom_site_calc_flag
_atom_site_refinement_flags
_atom_site_disorder_assembly
_atom_site_disorder_group
Ru1 Ru 0.11930(4) 0.97223(3) 0.50709(2) 0.04644(18) Uani 1 d . . .
Ru2 Ru 0.59665(4) 0.97924(3) 0.96316(2) 0.04197(17) Uani 1 d . . .
O1 O 0.0554(3) 1.0596(2) 0.56787(19) 0.0489(10) Uani 1 d . . .
O2 O 0.0821(3) 0.8976(3) 0.5957(2) 0.0511(12) Uani 1 d . . .
O3 O 0.2084(3) 0.8953(3) 0.4471(2) 0.0556(12) Uani 1 d . . .
O4 O 0.2946(3) 0.9890(2) 0.5865(2) 0.0566(10) Uani 1 d . . .
O5 O 0.1612(3) 1.0434(2) 0.4161(2) 0.0529(10) Uani 1 d . . .
O6 O 0.5041(3) 0.92353(19) 1.04369(18) 0.0442(9) Uani 1 d . . .
O7 O 0.7352(3) 1.0254(2) 1.0596(2) 0.0507(10) Uani 1 d . . .
O8 O 0.6817(3) 1.0174(2) 0.8702(2) 0.0524(10) Uani 1 d . . .
O9 O 0.4676(3) 0.9324(2) 0.86297(19) 0.0459(10) Uani 1 d . . .
O10 O 0.7211(3) 0.8928(2) 0.9745(2) 0.0491(10) Uani 1 d . . .
C1 C 0.1088(13) 1.1299(7) 0.6981(5) 0.098(3) Uani 1 d . . .
C2 C 0.0725(7) 1.0572(4) 0.6603(3) 0.0619(19) Uani 1 d . . .
C3 C 0.0616(9) 0.7821(5) 0.6601(5) 0.069(2) Uani 1 d . . .
C4 C 0.1061(5) 0.8297(5) 0.5932(3) 0.0507(18) Uani 1 d . . .
C5 C 0.1707(6) 0.7934(5) 0.5355(4) 0.0553(18) Uani 1 d . . .
C6 C 0.2187(5) 0.8259(5) 0.4691(4) 0.0577(18) Uani 1 d . . .
C7 C 0.2900(10) 0.7787(7) 0.4174(7) 0.084(3) Uani 1 d . . .
C8 C 0.4977(7) 1.0456(7) 0.6438(5) 0.084(3) Uani 1 d . . .
C9 C 0.3787(5) 1.0363(4) 0.5723(3) 0.0557(17) Uani 1 d . . .
C10 C 0.3683(6) 1.0785(4) 0.4980(4) 0.068(2) Uani 1 d . . .
C11 C 0.2677(5) 1.0792(3) 0.4250(3) 0.0560(16) Uani 1 d . . .
C12 C 0.2789(10) 1.1238(7) 0.3467(6) 0.086(3) Uani 1 d . . .
C13 C 0.5290(16) 0.8249(8) 1.1456(8) 0.117(4) Uani 1 d . . .
C14 C 0.5774(7) 0.8957(5) 1.1253(4) 0.058(2) Uani 1 d . . .
C15 C 0.9298(7) 1.0852(7) 1.1253(5) 0.077(3) Uani 1 d . . .
C16 C 0.8357(5) 1.0581(3) 1.0457(3) 0.0489(15) Uani 1 d . . .
C17 C 0.8645(6) 1.0716(4) 0.9652(4) 0.0576(17) Uani 1 d . . .
C18 C 0.7908(5) 1.0528(3) 0.8856(3) 0.0548(16) Uani 1 d . . .
C19 C 0.8353(10) 1.0732(7) 0.8047(5) 0.079(3) Uani 1 d . . .
C20 C 0.3841(8) 0.8491(7) 0.7526(4) 0.064(2) Uani 1 d . . .
C21 C 0.4863(5) 0.8703(4) 0.8313(3) 0.0476(16) Uani 1 d . . .
C22 C 0.5910(6) 0.8224(4) 0.8612(3) 0.0565(18) Uani 1 d . . .
C23 C 0.6974(5) 0.8338(4) 0.9286(4) 0.0528(16) Uani 1 d . . .
C24 C 0.7993(10) 0.7739(7) 0.9542(8) 0.087(3) Uani 1 d . . .
H19A H 0.912(6) 1.096(4) 0.817(3) 0.07(2) Uiso 1 d . . .
H7 H 0.258(7) 0.782(4) 0.363(5) 0.11(3) Uiso 1 d . . .
H19 H 0.821(5) 1.033(4) 0.770(4) 0.06(2) Uiso 1 d . . .
H22 H 0.586(4) 0.774(3) 0.839(3) 0.029(14) Uiso 1 d . . .
H13A H 0.550(10) 0.791(5) 1.103(6) 0.14(5) Uiso 1 d . . .
H3 H 0.119(7) 0.741(5) 0.680(5) 0.13(3) Uiso 1 d . . .
H10 H 0.432(5) 1.105(3) 0.496(3) 0.043(15) Uiso 1 d . . .
H13 H 0.580(7) 0.801(4) 1.199(5) 0.12(2) Uiso 1 d . . .
H17 H 0.941(5) 1.094(3) 0.968(3) 0.051(15) Uiso 1 d . . .
H5 H 0.186(4) 0.745(3) 0.546(2) 0.024(14) Uiso 1 d . . .
H2 H -0.008(6) 1.036(3) 0.677(4) 0.077(18) Uiso 1 d . . .
H24 H 0.770(7) 0.729(5) 0.941(5) 0.11(4) Uiso 1 d . . .
H12A H 0.322(7) 1.158(4) 0.358(4) 0.08(3) Uiso 1 d . . .
H12 H 0.207(7) 1.154(4) 0.318(5) 0.12(3) Uiso 1 d . . .
H1A H 0.119(5) 1.131(3) 0.757(4) 0.069(17) Uiso 1 d . . .
H2A H 0.151(6) 1.024(3) 0.686(4) 0.09(2) Uiso 1 d . . .
H8 H 0.497(6) 1.012(4) 0.677(4) 0.06(2) Uiso 1 d . . .
H8B H 0.566(9) 1.067(5) 0.619(5) 0.16(4) Uiso 1 d . . .
H15B H 1.010(7) 1.084(4) 1.119(4) 0.09(2) Uiso 1 d . . .
H8A H 0.482(8) 1.082(5) 0.686(5) 0.13(3) Uiso 1 d . . .
H1 H 0.176(7) 1.150(4) 0.683(4) 0.10(3) Uiso 1 d . . .
H20A H 0.400(8) 0.803(5) 0.745(5) 0.13(4) Uiso 1 d . . .
H3B H 0.071(7) 0.804(4) 0.713(5) 0.13(3) Uiso 1 d . . .
H20B H 0.307(7) 0.866(4) 0.758(4) 0.10(3) Uiso 1 d . . .
H3A H -0.006(8) 0.765(4) 0.641(5) 0.12(3) Uiso 1 d . . .
H15A H 0.916(6) 1.135(4) 1.138(4) 0.09(3) Uiso 1 d . . .
H20 H 0.389(7) 0.873(4) 0.710(5) 0.10(3) Uiso 1 d . . .
H7A H 0.307(7) 0.735(4) 0.440(4) 0.09(3) Uiso 1 d . . .
H19B H 0.788(7) 1.117(5) 0.780(5) 0.13(4) Uiso 1 d . . .
H7B H 0.362(10) 0.799(6) 0.413(7) 0.19(6) Uiso 1 d . . .
H24A H 0.827(10) 0.767(6) 1.003(6) 0.15(5) Uiso 1 d . . .
H14 H 0.601(6) 0.933(4) 1.160(4) 0.08(2) Uiso 1 d . . .
H13B H 0.458(9) 0.810(6) 1.124(7) 0.15(5) Uiso 1 d . . .
H15 H 0.906(9) 1.070(6) 1.170(6) 0.15(4) Uiso 1 d . . .
H12B H 0.345(10) 1.101(6) 0.319(6) 0.18(4) Uiso 1 d . . .
H14A H 0.666(6) 0.887(3) 1.121(4) 0.09(2) Uiso 1 d . . .
H24B H 0.861(10) 0.780(6) 0.927(6) 0.17(5) Uiso 1 d . . .
H1B H 0.040(7) 1.162(5) 0.677(5) 0.12(4) Uiso 1 d . . .

loop_
_atom_site_aniso_label
_atom_site_aniso_U_11
_atom_site_aniso_U_22
_atom_site_aniso_U_33
_atom_site_aniso_U_23
_atom_site_aniso_U_13
_atom_site_aniso_U_12
Ru1 0.0512(2) 0.0501(5) 0.0417(2) 0.0049(2) 0.01817(18) -0.0013(2)
Ru2 0.0452(2) 0.0469(4) 0.0330(2) -0.0020(2) 0.00676(16) -0.0038(2)
O1 0.057(2) 0.053(3) 0.0397(17) 0.0018(17) 0.0168(15) -0.0025(18)
O2 0.064(2) 0.043(4) 0.048(2) 0.011(2) 0.0174(16) 0.002(2)
O3 0.061(2) 0.058(4) 0.054(2) 0.000(2) 0.0240(17) 0.003(2)
O4 0.051(2) 0.065(3) 0.055(2) 0.004(2) 0.0140(16) -0.001(2)
O5 0.060(2) 0.058(3) 0.0457(18) 0.0090(18) 0.0217(16) -0.007(2)
O6 0.0534(19) 0.044(3) 0.0354(16) 0.0001(16) 0.0097(14) -0.0008(18)
O7 0.0508(19) 0.056(3) 0.0431(18) -0.0067(17) 0.0046(15) -0.0080(19)
O8 0.059(2) 0.059(3) 0.0412(17) -0.0022(18) 0.0150(15) -0.008(2)
O9 0.0513(19) 0.049(4) 0.0370(17) -0.0042(19) 0.0080(15) -0.0035(19)
O10 0.0505(19) 0.043(3) 0.052(2) -0.006(2) 0.0087(16) 0.0017(18)
C1 0.135(9) 0.109(10) 0.051(4) -0.016(5) 0.023(5) -0.038(8)
C2 0.079(4) 0.073(7) 0.038(3) -0.006(3) 0.021(3) -0.008(4)
C3 0.075(5) 0.065(7) 0.063(4) 0.014(4) 0.005(4) -0.017(5)
C4 0.041(3) 0.057(7) 0.047(3) 0.011(4) -0.006(2) -0.004(3)
C5 0.068(4) 0.029(6) 0.065(4) 0.004(3) 0.006(3) 0.002(3)
C6 0.050(3) 0.058(7) 0.064(4) -0.010(4) 0.010(3) -0.005(3)
C7 0.096(6) 0.078(9) 0.084(6) -0.010(6) 0.032(5) 0.017(6)
C8 0.067(4) 0.121(9) 0.063(4) -0.004(5) 0.013(4) -0.013(5)
C9 0.052(3) 0.062(5) 0.058(3) -0.012(3) 0.023(3) -0.003(3)
C10 0.058(4) 0.076(6) 0.073(4) -0.003(4) 0.022(3) -0.026(4)
C11 0.062(3) 0.051(5) 0.064(3) 0.000(3) 0.031(3) -0.005(3)
C12 0.082(5) 0.091(9) 0.093(6) 0.039(5) 0.033(5) -0.013(6)
C13 0.159(10) 0.070(10) 0.099(7) 0.044(7) -0.023(7) -0.025(8)
C14 0.070(4) 0.056(8) 0.044(3) 0.012(4) 0.004(3) 0.000(4)
C15 0.054(4) 0.098(9) 0.074(5) -0.026(5) 0.001(3) -0.010(4)
C16 0.049(3) 0.040(5) 0.056(3) -0.010(3) 0.007(2) 0.001(3)
C17 0.047(3) 0.057(5) 0.070(4) -0.008(3) 0.016(3) -0.012(3)
C18 0.061(3) 0.046(5) 0.064(4) 0.001(3) 0.029(3) 0.000(3)
C19 0.096(6) 0.082(9) 0.072(5) -0.017(6) 0.045(4) -0.030(6)
C20 0.074(5) 0.067(8) 0.047(4) -0.012(4) 0.004(3) -0.010(4)
C21 0.057(3) 0.047(6) 0.042(3) -0.010(3) 0.019(2) -0.013(3)
C22 0.068(4) 0.045(6) 0.054(3) -0.022(4) 0.009(3) -0.003(4)
C23 0.060(3) 0.044(6) 0.060(3) 0.002(3) 0.025(3) 0.005(3)
C24 0.077(6) 0.066(9) 0.112(8) -0.015(6) 0.005(5) 0.018(5)

loop_
_atom_type_symbol
_atom_type_description
_atom_type_scat_dispersion_real
_atom_type_scat_dispersion_imag
_atom_type_scat_source
C C 0.0033 0.0016 'International Tables Vol C Tables 4.2.6.8 and 6.1.1.4'
H H 0.0000 0.0000 'International Tables Vol C Tables 4.2.6.8 and 6.1.1.4'
O O 0.0106 0.0060 'International Tables Vol C Tables 4.2.6.8 and 6.1.1.4'
Ru Ru -1.2594 0.8363 'International Tables Vol C Tables 4.2.6.8 and 6.1.1.4'

loop_
_geom_angle_atom_site_label_1
_geom_angle_atom_site_label_2
_geom_angle_atom_site_label_3
_geom_angle
_geom_angle_site_symmetry_1
_geom_angle_site_symmetry_3
_geom_angle_publ_flag
O4 Ru1 O3 87.02(15) . . ?
O4 Ru1 O1 86.25(14) . . ?
O3 Ru1 O1 170.91(15) . . ?
O4 Ru1 O1 172.13(15) . 3_576 ?
O3 Ru1 O1 88.79(14) . 3_576 ?
O1 Ru1 O1 98.58(12) . 3_576 ?
O4 Ru1 O2 86.98(14) . . ?
O3 Ru1 O2 93.39(18) . . ?
O1 Ru1 O2 92.35(15) . . ?
O1 Ru1 O2 86.61(13) 3_576 . ?
O4 Ru1 O5 92.65(14) . . ?
O3 Ru1 O5 84.06(16) . . ?
O1 Ru1 O5 90.15(14) . . ?
O1 Ru1 O5 93.54(13) 3_576 . ?
O2 Ru1 O5 177.44(16) . . ?
O4 Ru1 Ru1 135.27(11) . 3_576 ?
O3 Ru1 Ru1 137.70(10) . 3_576 ?
O1 Ru1 Ru1 49.39(9) . 3_576 ?
O1 Ru1 Ru1 49.19(10) 3_576 3_576 ?
O2 Ru1 Ru1 89.20(11) . 3_576 ?
O5 Ru1 Ru1 92.84(10) . 3_576 ?
O10 Ru2 O8 86.88(14) . . ?
O10 Ru2 O6 171.20(14) . 3_677 ?
O8 Ru2 O6 88.70(13) . 3_677 ?
O10 Ru2 O6 87.35(13) . . ?
O8 Ru2 O6 169.49(14) . . ?
O6 Ru2 O6 98.14(12) 3_677 . ?
O10 Ru2 O9 93.40(16) . . ?
O8 Ru2 O9 83.42(13) . . ?
O6 Ru2 O9 93.64(14) 3_677 . ?
O6 Ru2 O9 88.16(12) . . ?
O10 Ru2 O7 84.49(14) . . ?
O8 Ru2 O7 93.56(14) . . ?
O6 Ru2 O7 88.20(13) 3_677 . ?
O6 Ru2 O7 94.62(13) . . ?
O9 Ru2 O7 176.42(13) . . ?
O10 Ru2 Ru2 135.88(10) . 3_677 ?
O8 Ru2 Ru2 137.22(11) . 3_677 ?
O6 Ru2 Ru2 49.15(8) 3_677 3_677 ?
O6 Ru2 Ru2 48.99(9) . 3_677 ?
O9 Ru2 Ru2 91.36(10) . 3_677 ?
O7 Ru2 Ru2 92.16(9) . 3_677 ?
C2 O1 Ru1 118.9(4) . . ?
C2 O1 Ru1 119.1(3) . 3_576 ?
Ru1 O1 Ru1 81.42(12) . 3_576 ?
C4 O2 Ru1 123.1(3) . . ?
C6 O3 Ru1 123.3(3) . . ?
C9 O4 Ru1 123.8(3) . . ?
C11 O5 Ru1 123.6(3) . . ?
C14 O6 Ru2 120.7(4) . 3_677 ?
C14 O6 Ru2 120.4(3) . . ?
Ru2 O6 Ru2 81.86(12) 3_677 . ?
C16 O7 Ru2 122.4(3) . . ?
C18 O8 Ru2 123.2(3) . . ?
C21 O9 Ru2 123.2(3) . . ?
C23 O10 Ru2 123.1(3) . . ?
C2 C1 H1A 114(4) . . ?
C2 C1 H1 114(5) . . ?
H1A C1 H1 111(6) . . ?
C2 C1 H1B 107(6) . . ?
H1A C1 H1B 106(6) . . ?
H1 C1 H1B 105(7) . . ?
C1 C2 O1 111.0(6) . . ?
C1 C2 H2 113(3) . . ?
O1 C2 H2 111(3) . . ?
C1 C2 H2A 104(4) . . ?
O1 C2 H2A 109(3) . . ?
H2 C2 H2A 108(5) . . ?
C4 C3 H3 113(5) . . ?
C4 C3 H3B 115(5) . . ?
H3 C3 H3B 96(6) . . ?
C4 C3 H3A 110(6) . . ?
H3 C3 H3A 106(8) . . ?
H3B C3 H3A 116(7) . . ?
O2 C4 C5 126.8(6) . . ?
O2 C4 C3 115.6(6) . . ?
C5 C4 C3 117.6(7) . . ?
C6 C5 C4 127.2(7) . . ?
C6 C5 H5 118(3) . . ?
C4 C5 H5 115(3) . . ?
O3 C6 C5 125.9(6) . . ?
O3 C6 C7 114.7(7) . . ?
C5 C6 C7 119.4(8) . . ?
C6 C7 H7 113(5) . . ?
C6 C7 H7A 111(5) . . ?
H7 C7 H7A 120(8) . . ?
C6 C7 H7B 111(8) . . ?
H7 C7 H7B 93(8) . . ?
H7A C7 H7B 108(9) . . ?
C9 C8 H8 107(5) . . ?
C9 C8 H8B 107(5) . . ?
H8 C8 H8B 133(7) . . ?
C9 C8 H8A 111(5) . . ?
H8 C8 H8A 91(6) . . ?
H8B C8 H8A 105(7) . . ?
O4 C9 C10 125.7(5) . . ?
O4 C9 C8 115.3(6) . . ?
C10 C9 C8 119.0(6) . . ?
C11 C10 C9 128.6(6) . . ?
C11 C10 H10 116(3) . . ?
C9 C10 H10 115(3) . . ?
O5 C11 C10 125.2(5) . . ?
O5 C11 C12 113.6(6) . . ?
C10 C11 C12 121.2(7) . . ?
C11 C12 H12A 112(6) . . ?
C11 C12 H12 120(5) . . ?
H12A C12 H12 92(7) . . ?
C11 C12 H12B 110(6) . . ?
H12A C12 H12B 90(7) . . ?
H12 C12 H12B 125(7) . . ?
C14 C13 H13A 104(6) . . ?
C14 C13 H13 115(4) . . ?
H13A C13 H13 100(8) . . ?
C14 C13 H13B 123(8) . . ?
H13A C13 H13B 80(9) . . ?
H13 C13 H13B 120(9) . . ?
C13 C14 O6 111.4(7) . . ?
C13 C14 H14 127(4) . . ?
O6 C14 H14 110(4) . . ?
C13 C14 H14A 106(4) . . ?
O6 C14 H14A 108(4) . . ?
H14 C14 H14A 91(5) . . ?
C16 C15 H15B 112(4) . . ?
C16 C15 H15A 112(4) . . ?
H15B C15 H15A 104(6) . . ?
C16 C15 H15 111(6) . . ?
H15B C15 H15 124(8) . . ?
H15A C15 H15 92(7) . . ?
O7 C16 C17 126.4(5) . . ?
O7 C16 C15 114.6(6) . . ?
C17 C16 C15 119.0(6) . . ?
C18 C17 C16 127.9(5) . . ?
C18 C17 H17 119(3) . . ?
C16 C17 H17 113(3) . . ?
O8 C18 C17 126.4(5) . . ?
O8 C18 C19 112.6(6) . . ?
C17 C18 C19 121.0(6) . . ?
C18 C19 H19A 111(4) . . ?
C18 C19 H19 107(4) . . ?
H19A C19 H19 121(6) . . ?
C18 C19 H19B 109(5) . . ?
H19A C19 H19B 94(6) . . ?
H19 C19 H19B 113(6) . . ?
C21 C20 H20A 104(5) . . ?
C21 C20 H20B 109(4) . . ?
H20A C20 H20B 124(7) . . ?
C21 C20 H20 114(5) . . ?
H20A C20 H20 109(7) . . ?
H20B C20 H20 97(7) . . ?
O9 C21 C22 126.0(5) . . ?
O9 C21 C20 114.5(7) . . ?
C22 C21 C20 119.5(7) . . ?
C23 C22 C21 128.0(6) . . ?
C23 C22 H22 114(3) . . ?
C21 C22 H22 118(3) . . ?
O10 C23 C22 126.1(6) . . ?
O10 C23 C24 113.4(7) . . ?
C22 C23 C24 120.6(8) . . ?
C23 C24 H24 114(5) . . ?
C23 C24 H24A 118(8) . . ?
H24 C24 H24A 98(10) . . ?
C23 C24 H24B 110(7) . . ?
H24 C24 H24B 105(9) . . ?
H24A C24 H24B 111(9) . . ?

loop_
_geom_bond_atom_site_label_1
_geom_bond_atom_site_label_2
_geom_bond_distance
_geom_bond_site_symmetry_2
_geom_bond_publ_flag
Ru1 O4 2.007(3) . ?
Ru1 O3 2.013(4) . ?
Ru1 O1 2.024(3) . ?
Ru1 O1 2.031(3) 3_576 ?
Ru1 O2 2.038(4) . ?
Ru1 O5 2.045(3) . ?
Ru1 Ru1 2.6448(8) 3_576 ?
Ru2 O10 2.000(4) . ?
Ru2 O8 2.003(3) . ?
Ru2 O6 2.021(3) 3_677 ?
Ru2 O6 2.026(3) . ?
Ru2 O9 2.030(3) . ?
Ru2 O7 2.039(3) . ?
Ru2 Ru2 2.6515(8) 3_677 ?
O1 C2 1.444(6) . ?
O1 Ru1 2.031(3) 3_576 ?
O2 C4 1.241(7) . ?
O3 C6 1.286(7) . ?
O4 C9 1.273(6) . ?
O5 C11 1.263(6) . ?
O6 C14 1.444(6) . ?
O6 Ru2 2.021(3) 3_677 ?
O7 C16 1.262(6) . ?
O8 C18 1.280(6) . ?
O9 C21 1.251(6) . ?
O10 C23 1.275(6) . ?
C1 C2 1.447(11) . ?
C1 H1A 0.92(5) . ?
C1 H1 0.87(7) . ?
C1 H1B 0.92(7) . ?
C2 H2 1.01(6) . ?
C2 H2A 1.02(6) . ?
C3 C4 1.513(9) . ?
C3 H3 0.96(8) . ?
C3 H3B 0.92(8) . ?
C3 H3A 0.77(8) . ?
C4 C5 1.410(8) . ?
C5 C6 1.391(8) . ?
C5 H5 0.90(5) . ?
C6 C7 1.486(10) . ?
C7 H7 0.87(7) . ?
C7 H7A 0.86(7) . ?
C7 H7B 0.85(10) . ?
C8 C9 1.500(9) . ?
C8 H8 0.80(5) . ?
C8 H8B 0.97(9) . ?
C8 H8A 0.97(8) . ?
C9 C10 1.386(8) . ?
C10 C11 1.385(8) . ?
C10 H10 0.82(5) . ?
C11 C12 1.504(9) . ?
C12 H12A 0.76(7) . ?
C12 H12 0.95(7) . ?
C12 H12B 0.98(10) . ?
C13 C14 1.426(12) . ?
C13 H13A 0.97(8) . ?
C13 H13 1.00(7) . ?
C13 H13B 0.79(10) . ?
C14 H14 0.87(6) . ?
C14 H14A 0.96(6) . ?
C15 C16 1.504(8) . ?
C15 H15B 0.86(7) . ?
C15 H15A 0.93(7) . ?
C15 H15 0.85(9) . ?
C16 C17 1.398(7) . ?
C17 C18 1.373(8) . ?
C17 H17 0.88(5) . ?
C18 C19 1.504(8) . ?
C19 H19A 0.89(6) . ?
C19 H19 0.90(6) . ?
C19 H19B 0.97(8) . ?
C20 C21 1.505(8) . ?
C20 H20A 0.85(8) . ?
C20 H20B 0.89(7) . ?
C20 H20 0.81(7) . ?
C21 C22 1.388(8) . ?
C22 C23 1.381(8) . ?
C22 H22 0.92(5) . ?
C23 C24 1.500(10) . ?
C24 H24 0.87(8) . ?
C24 H24A 0.77(9) . ?
C24 H24B 0.86(9) . ?

loop_
_geom_torsion_atom_site_label_1
_geom_torsion_atom_site_label_2
_geom_torsion_atom_site_label_3
_geom_torsion_atom_site_label_4
_geom_torsion
_geom_torsion_site_symmetry_1
_geom_torsion_site_symmetry_2
_geom_torsion_site_symmetry_3
_geom_torsion_site_symmetry_4
_geom_torsion_publ_flag
O4 Ru1 O1 C2 -55.2(4) . . . . ?
O3 Ru1 O1 C2 -97.5(10) . . . . ?
O1 Ru1 O1 C2 118.5(4) 3_576 . . . ?
O2 Ru1 O1 C2 31.6(4) . . . . ?
O5 Ru1 O1 C2 -147.8(4) . . . . ?
Ru1 Ru1 O1 C2 118.5(4) 3_576 . . . ?
O4 Ru1 O1 Ru1 -173.74(13) . . . 3_576 ?
O3 Ru1 O1 Ru1 143.9(9) . . . 3_576 ?
O1 Ru1 O1 Ru1 0.0 3_576 . . 3_576 ?
O2 Ru1 O1 Ru1 -86.93(12) . . . 3_576 ?
O5 Ru1 O1 Ru1 93.61(13) . . . 3_576 ?
O4 Ru1 O2 C4 -92.2(4) . . . . ?
O3 Ru1 O2 C4 -5.3(4) . . . . ?
O1 Ru1 O2 C4 -178.3(4) . . . . ?
O1 Ru1 O2 C4 83.2(4) 3_576 . . . ?
O5 Ru1 O2 C4 -10(3) . . . . ?
Ru1 Ru1 O2 C4 132.4(4) 3_576 . . . ?
O4 Ru1 O3 C6 89.3(4) . . . . ?
O1 Ru1 O3 C6 131.6(8) . . . . ?
O1 Ru1 O3 C6 -84.0(4) 3_576 . . . ?
O2 Ru1 O3 C6 2.5(4) . . . . ?
O5 Ru1 O3 C6 -177.7(4) . . . . ?
Ru1 Ru1 O3 C6 -90.0(4) 3_576 . . . ?
O3 Ru1 O4 C9 89.3(4) . . . . ?
O1 Ru1 O4 C9 -84.6(4) . . . . ?
O1 Ru1 O4 C9 147.3(8) 3_576 . . . ?
O2 Ru1 O4 C9 -177.2(4) . . . . ?
O5 Ru1 O4 C9 5.4(4) . . . . ?
Ru1 Ru1 O4 C9 -91.4(4) 3_576 . . . ?
O4 Ru1 O5 C11 -1.2(4) . . . . ?
O3 Ru1 O5 C11 -87.9(4) . . . . ?
O1 Ru1 O5 C11 85.1(4) . . . . ?
O1 Ru1 O5 C11 -176.3(4) 3_576 . . . ?
O2 Ru1 O5 C11 -83(3) . . . . ?
Ru1 Ru1 O5 C11 134.4(4) 3_576 . . . ?
O10 Ru2 O6 C14 52.1(5) . . . . ?
O8 Ru2 O6 C14 108.9(8) . . . . ?
O6 Ru2 O6 C14 -121.0(5) 3_677 . . . ?
O9 Ru2 O6 C14 145.6(5) . . . . ?
O7 Ru2 O6 C14 -32.1(5) . . . . ?
Ru2 Ru2 O6 C14 -121.0(5) 3_677 . . . ?
O10 Ru2 O6 Ru2 173.09(13) . . . 3_677 ?
O8 Ru2 O6 Ru2 -130.1(7) . . . 3_677 ?
O6 Ru2 O6 Ru2 0.0 3_677 . . 3_677 ?
O9 Ru2 O6 Ru2 -93.41(13) . . . 3_677 ?
O7 Ru2 O6 Ru2 88.84(12) . . . 3_677 ?
O10 Ru2 O7 C16 81.5(4) . . . . ?
O8 Ru2 O7 C16 -5.0(4) . . . . ?
O6 Ru2 O7 C16 -93.6(4) 3_677 . . . ?
O6 Ru2 O7 C16 168.4(4) . . . . ?
O9 Ru2 O7 C16 27(3) . . . . ?
Ru2 Ru2 O7 C16 -142.6(4) 3_677 . . . ?
O10 Ru2 O8 C18 -80.4(4) . . . . ?
O6 Ru2 O8 C18 92.0(4) 3_677 . . . ?
O6 Ru2 O8 C18 -137.2(7) . . . . ?
O9 Ru2 O8 C18 -174.2(4) . . . . ?
O7 Ru2 O8 C18 3.9(4) . . . . ?
Ru2 Ru2 O8 C18 100.9(4) 3_677 . . . ?
O10 Ru2 O9 C21 -1.1(4) . . . . ?
O8 Ru2 O9 C21 85.4(4) . . . . ?
O6 Ru2 O9 C21 173.7(4) 3_677 . . . ?
O6 Ru2 O9 C21 -88.3(4) . . . . ?
O7 Ru2 O9 C21 53(3) . . . . ?
Ru2 Ru2 O9 C21 -137.2(4) 3_677 . . . ?
O8 Ru2 O10 C23 -86.6(4) . . . . ?
O6 Ru2 O10 C23 -146.5(7) 3_677 . . . ?
O6 Ru2 O10 C23 84.7(4) . . . . ?
O9 Ru2 O10 C23 -3.3(4) . . . . ?
O7 Ru2 O10 C23 179.6(4) . . . . ?
Ru2 Ru2 O10 C23 92.1(4) 3_677 . . . ?
Ru1 O1 C2 C1 140.8(7) . . . . ?
Ru1 O1 C2 C1 -122.8(7) 3_576 . . . ?
Ru1 O2 C4 C5 5.4(7) . . . . ?
Ru1 O2 C4 C3 -175.2(4) . . . . ?
O2 C4 C5 C6 -1.1(9) . . . . ?
C3 C4 C5 C6 179.5(6) . . . . ?
Ru1 O3 C6 C5 0.5(7) . . . . ?
Ru1 O3 C6 C7 -179.0(5) . . . . ?
C4 C5 C6 O3 -2.4(9) . . . . ?
C4 C5 C6 C7 177.1(7) . . . . ?
Ru1 O4 C9 C10 -5.7(8) . . . . ?
Ru1 O4 C9 C8 174.1(5) . . . . ?
O4 C9 C10 C11 0.3(11) . . . . ?
C8 C9 C10 C11 -179.5(7) . . . . ?
Ru1 O5 C11 C10 -3.1(8) . . . . ?
Ru1 O5 C11 C12 176.0(6) . . . . ?
C9 C10 C11 O5 4.7(11) . . . . ?
C9 C10 C11 C12 -174.3(8) . . . . ?
Ru2 O6 C14 C13 118.6(9) 3_677 . . . ?
Ru2 O6 C14 C13 -142.4(9) . . . . ?
Ru2 O7 C16 C17 3.8(8) . . . . ?
Ru2 O7 C16 C15 -177.2(6) . . . . ?
O7 C16 C17 C18 0.3(11) . . . . ?
C15 C16 C17 C18 -178.7(8) . . . . ?
Ru2 O8 C18 C17 -1.4(8) . . . . ?
Ru2 O8 C18 C19 178.2(6) . . . . ?
C16 C17 C18 O8 -1.8(11) . . . . ?
C16 C17 C18 C19 178.7(8) . . . . ?
Ru2 O9 C21 C22 3.9(7) . . . . ?
Ru2 O9 C21 C20 -174.9(4) . . . . ?
O9 C21 C22 C23 -2.8(10) . . . . ?
C20 C21 C22 C23 176.0(6) . . . . ?
Ru2 O10 C23 C22 5.4(7) . . . . ?
Ru2 O10 C23 C24 -174.7(6) . . . . ?
C21 C22 C23 O10 -2.6(10) . . . . ?
C21 C22 C23 C24 177.5(8) . . . . ?
